data_8106833
loop_
_publ_author_name
'Zhou, Fang-Xia'

_publ_section_title
;
 Crystal structure of poly[(di-\m2-aqua-\k2 O:O)bis(\m5-oxalato-1:2\k2 O
 1; 1\k1 O 2; 3:4:5\k3 O 3; 3\k1 O 4)(\m4-oxalato-1:2\k2 O 1; 2:3\k2 O 2;
 3:4\k2 O 3; 4:1\k2 O 4)dizinc(II)disodium(I)]
;
_journal_issue 1
_journal_name_full 'Zeitschrift f\"ur Kristallographie - New Crystal Structures'
_journal_page_first 225
_journal_page_last 226
_journal_paper_doi 10.1515/ncrs-2015-0098
_journal_volume 231
_journal_year 2016
_chemical_formula_moiety 'C3 H2 Na O7 Zn'
_chemical_formula_sum 'C3 H2 Na O7 Zn'
_chemical_formula_weight 238.41
_space_group_crystal_system monoclinic
_space_group_IT_number 14
_space_group_name_Hall '-P 2ybc'
_space_group_name_H-M_alt 'P 1 21/c 1'
_atom_sites_solution_hydrogens difmap
_cell_angle_alpha 90
_cell_angle_beta 100.343(4)
_cell_angle_gamma 90
_cell_formula_units_Z 4
_cell_length_a 5.8671(13)
_cell_length_b 15.661(3)
_cell_length_c 6.9649(15)
_cell_measurement_reflns_used 547
_cell_measurement_temperature 296(2)
_cell_measurement_theta_max 24.51
_cell_measurement_theta_min 2.39
_cell_volume 629.6(2)
_computing_cell_refinement 'Bruker APEX II'
_computing_data_collection 'Bruker APEX II CCD'
_computing_data_reduction 'Bruker APEX II'
_computing_molecular_graphics 'SHELXL-2013 (Sheldrick, 2013)'
_computing_publication_material 'SHELXL-2013 (Sheldrick, 2013)'
_computing_structure_refinement 'SHELXL-2013 (Sheldrick, 2013)'
_computing_structure_solution 'SHELXL-2013 (Sheldrick, 2013)'
_diffrn_ambient_temperature 296(2)
_diffrn_measured_fraction_theta_full 0.999
_diffrn_measured_fraction_theta_max 0.978
_diffrn_measurement_device_type 'Bruker APEX-II CCD'
_diffrn_measurement_method '\w scans'
_diffrn_radiation_type MoK\a
_diffrn_radiation_wavelength 0.71073
_diffrn_reflns_av_R_equivalents 0.0789
_diffrn_reflns_av_unetI/netI 0.1138
_diffrn_reflns_Laue_measured_fraction_full 0.999
_diffrn_reflns_Laue_measured_fraction_max 0.978
_diffrn_reflns_limit_h_max 7
_diffrn_reflns_limit_h_min -7
_diffrn_reflns_limit_k_max 20
_diffrn_reflns_limit_k_min -20
_diffrn_reflns_limit_l_max 7
_diffrn_reflns_limit_l_min -9
_diffrn_reflns_number 3797
_diffrn_reflns_point_group_measured_fraction_full 0.999
_diffrn_reflns_point_group_measured_fraction_max 0.978
_diffrn_reflns_theta_full 25.242
_diffrn_reflns_theta_max 28.262
_diffrn_reflns_theta_min 2.601
_diffrn_source 'fine-focus sealed tube'
_exptl_absorpt_coefficient_mu 3.964
_exptl_absorpt_correction_T_max 0.852
_exptl_absorpt_correction_T_min 0.758
_exptl_absorpt_correction_type multi-scan
_exptl_absorpt_process_details '(SADABS; Sheldrick, 1996)'
_exptl_crystal_colour colorless
_exptl_crystal_density_diffrn 2.515
_exptl_crystal_description prism
_exptl_crystal_F_000 468
_exptl_crystal_size_max 0.200
_exptl_crystal_size_mid 0.050
_exptl_crystal_size_min 0.050
_refine_diff_density_max 1.095
_refine_diff_density_min -0.807
_refine_diff_density_rms 0.172
_refine_ls_extinction_coef .
_refine_ls_extinction_method none
_refine_ls_goodness_of_fit_ref 0.945
_refine_ls_hydrogen_treatment constr
_refine_ls_matrix_type full
_refine_ls_number_parameters 109
_refine_ls_number_reflns 1524
_refine_ls_number_restraints 0
_refine_ls_restrained_S_all 0.945
_refine_ls_R_factor_all 0.1127
_refine_ls_R_factor_gt 0.0488
_refine_ls_shift/su_max 0.000
_refine_ls_shift/su_mean 0.000
_refine_ls_structure_factor_coef Fsqd
_refine_ls_weighting_details 'w=1/[\s^2^(Fo^2^)+(0.0373P)^2^] where P=(Fo^2^+2Fc^2^)/3'
_refine_ls_weighting_scheme calc
_refine_ls_wR_factor_gt 0.0852
_refine_ls_wR_factor_ref 0.1040
_reflns_Friedel_coverage 0.000
_reflns_Friedel_fraction_full .
_reflns_Friedel_fraction_max .
_reflns_number_gt 879
_reflns_number_total 1524
_reflns_threshold_expression 'I > 2\s(I)'
_cod_data_source_file suppl_ncrs-2015-0098_suppl.cif
_cod_data_source_block a
_cod_original_sg_symbol_H-M 'P 21/c'
_cod_database_code 8106833
_shelx_space_group_comment
;
The symmetry employed for this shelxl refinement is uniquely defined
by the following loop, which should always be used as a source of
symmetry information in preference to the above space-group names.
They are only intended as comments.
;
_shelx_estimated_absorpt_t_min 0.504
_shelx_estimated_absorpt_t_max 0.826
_shelxl_version_number 2013-4
_publcif_info_exptl_table_max_cols 4
_publcif_info_exptl_table_use_headnotes n

loop_
_space_group_symop_operation_xyz
'x, y, z'
'-x, y+1/2, -z+1/2'
'-x, -y, -z'
'x, -y-1/2, z-1/2'

loop_
_atom_site_label
_atom_site_type_symbol
_atom_site_fract_x
_atom_site_fract_y
_atom_site_fract_z
_atom_site_U_iso_or_equiv
_atom_site_adp_type
_atom_site_occupancy
_atom_site_site_symmetry_order
_atom_site_calc_flag
_atom_site_refinement_flags_posn
_atom_site_refinement_flags_adp
_atom_site_refinement_flags_occupancy
_atom_site_disorder_assembly
_atom_site_disorder_group
Zn1 Zn 0.76907(11) 0.10038(4) 0.71637(10) 0.0209(2) Uani 1 1 d . . . . .
O1 O 0.8814(7) -0.0229(3) 0.7570(6) 0.0241(10) Uani 1 1 d . . . . .
O2 O 1.0964(7) -0.1043(2) 0.9822(6) 0.0241(9) Uani 1 1 d . . . . .
O7 O 0.6879(6) 0.0852(2) 0.4166(6) 0.0212(9) Uani 1 1 d . . . . .
H7B H 0.6966 0.0300 0.3835 0.025 Uiso 1 1 d R U . . .
H7A H 0.5567 0.1101 0.3799 0.025 Uiso 1 1 d R U . . .
O3 O 0.3560(6) 0.2993(3) 0.7889(7) 0.0284(11) Uani 1 1 d . . . . .
O6 O 0.0831(6) 0.1625(3) 0.6743(6) 0.0242(10) Uani 1 1 d . . . . .
O5 O 0.4023(6) 0.0807(2) 0.7277(6) 0.0230(10) Uani 1 1 d . . . . .
O4 O 0.6578(6) 0.2231(2) 0.7380(6) 0.0217(10) Uani 1 1 d . . . . .
C2 C 0.2968(9) 0.1509(4) 0.7145(8) 0.0153(12) Uani 1 1 d . . . . .
C4 C 0.4483(9) 0.2325(4) 0.7502(8) 0.0180(13) Uani 1 1 d . . . . .
C6 C 0.9928(9) -0.0359(4) 0.9251(9) 0.0187(13) Uani 1 1 d . . . . .
Na1 Na 0.9706(4) 0.18366(16) 0.3082(3) 0.0239(6) Uani 1 1 d . . . . .

loop_
_atom_site_aniso_label
_atom_site_aniso_U_11
_atom_site_aniso_U_22
_atom_site_aniso_U_33
_atom_site_aniso_U_23
_atom_site_aniso_U_13
_atom_site_aniso_U_12
Zn1 0.0156(3) 0.0216(4) 0.0252(4) 0.0007(4) 0.0033(3) 0.0023(3)
O1 0.028(2) 0.024(2) 0.020(2) 0.000(2) 0.005(2) 0.0048(18)
O2 0.029(2) 0.019(2) 0.021(2) 0.002(2) -0.0011(18) 0.0103(19)
O7 0.0145(19) 0.023(2) 0.025(2) -0.0010(19) 0.0014(17) 0.0026(17)
O3 0.013(2) 0.021(2) 0.051(3) -0.007(2) 0.005(2) 0.0021(17)
O6 0.0101(19) 0.028(2) 0.036(3) 0.002(2) 0.0056(18) -0.0040(17)
O5 0.0131(19) 0.022(2) 0.034(3) -0.0023(19) 0.0049(19) -0.0006(17)
O4 0.0088(18) 0.019(2) 0.037(3) -0.004(2) 0.0038(18) -0.0028(16)
C2 0.015(3) 0.019(3) 0.014(3) -0.003(3) 0.008(2) 0.006(2)
C4 0.014(3) 0.021(3) 0.019(3) 0.001(3) 0.002(2) 0.002(2)
C6 0.016(3) 0.019(3) 0.023(4) 0.001(3) 0.007(3) 0.001(2)
Na1 0.0149(11) 0.0308(14) 0.0268(14) -0.0008(11) 0.0056(10) 0.0007(10)

loop_
_atom_type_symbol
_atom_type_description
_atom_type_scat_dispersion_real
_atom_type_scat_dispersion_imag
_atom_type_scat_source
C C 0.0033 0.0016 'International Tables Vol C Tables 4.2.6.8 and 6.1.1.4'
Na Na 0.0362 0.0249 'International Tables Vol C Tables 4.2.6.8 and 6.1.1.4'
O O 0.0106 0.0060 'International Tables Vol C Tables 4.2.6.8 and 6.1.1.4'
Zn Zn 0.2839 1.4301 'International Tables Vol C Tables 4.2.6.8 and 6.1.1.4'
H H 0.0000 0.0000 'International Tables Vol C Tables 4.2.6.8 and 6.1.1.4'

loop_
_geom_angle_atom_site_label_1
_geom_angle_atom_site_label_2
_geom_angle_atom_site_label_3
_geom_angle
_geom_angle_site_symmetry_1
_geom_angle_site_symmetry_3
O1 Zn1 O4 167.84(17) . .
O1 Zn1 O7 92.36(16) . .
O4 Zn1 O7 99.43(16) . .
O1 Zn1 O2 80.53(15) . 3_757
O4 Zn1 O2 88.09(16) . 3_757
O7 Zn1 O2 170.22(15) . 3_757
O1 Zn1 O6 100.58(15) . 1_655
O4 Zn1 O6 82.95(15) . 1_655
O7 Zn1 O6 87.83(15) . 1_655
O2 Zn1 O6 86.89(16) 3_757 1_655
O1 Zn1 O5 99.03(15) . .
O4 Zn1 O5 78.49(14) . .
O7 Zn1 O5 88.31(15) . .
O2 Zn1 O5 99.38(16) 3_757 .
O6 Zn1 O5 160.15(15) 1_655 .
O1 Zn1 Na1 108.38(12) . .
O4 Zn1 Na1 82.48(12) . .
O7 Zn1 Na1 43.76(11) . .
O2 Zn1 Na1 132.39(12) 3_757 .
O6 Zn1 Na1 45.72(12) 1_655 .
O5 Zn1 Na1 123.78(11) . .
O1 Zn1 Na1 140.83(12) . 4_566
O4 Zn1 Na1 37.15(11) . 4_566
O7 Zn1 Na1 107.20(11) . 4_566
O2 Zn1 Na1 75.15(12) 3_757 4_566
O6 Zn1 Na1 48.48(11) 1_655 4_566
O5 Zn1 Na1 114.77(11) . 4_566
Na1 Zn1 Na1 69.41(4) . 4_566
C6 O1 Zn1 112.7(4) . .
C6 O1 Na1 82.9(3) . 3_756
Zn1 O1 Na1 162.5(2) . 3_756
C6 O2 Zn1 111.3(4) . 3_757
C6 O2 Na1 100.4(3) . 3_756
Zn1 O2 Na1 148.1(2) 3_757 3_756
Zn1 O7 Na1 100.97(16) . .
Zn1 O7 H7B 110.8 . .
Na1 O7 H7B 116.7 . .
Zn1 O7 H7A 106.2 . .
Na1 O7 H7A 103.8 . .
H7B O7 H7A 116.7 . .
C4 O3 Na1 125.9(4) . 4_466
C2 O6 Zn1 139.0(4) . 1_455
C2 O6 Na1 108.3(3) . 1_455
Zn1 O6 Na1 96.97(15) 1_455 1_455
C2 O6 Na1 110.4(3) . 4_466
Zn1 O6 Na1 95.05(14) 1_455 4_466
Na1 O6 Na1 101.20(15) 1_455 4_466
C2 O5 Zn1 110.4(3) . .
C4 O4 Zn1 116.4(4) . .
C4 O4 Na1 131.1(4) . 4_566
Zn1 O4 Na1 110.81(17) . 4_566
O6 C2 O5 127.2(5) . .
O6 C2 C4 116.1(5) . .
O5 C2 C4 116.6(4) . .
O3 C4 O4 126.1(5) . .
O3 C4 C2 118.3(5) . .
O4 C4 C2 115.6(5) . .
O1 C6 O2 125.2(5) . .
O1 C6 C6 118.3(6) . 3_757
O2 C6 C6 116.5(6) . 3_757
O1 C6 Na1 71.4(3) . 3_756
O2 C6 Na1 53.9(3) . 3_756
C6 C6 Na1 170.1(6) 3_757 3_756
O3 Na1 O4 131.33(18) 4_665 4_565
O3 Na1 O2 91.46(17) 4_665 3_756
O4 Na1 O2 98.49(16) 4_565 3_756
O3 Na1 O7 143.74(17) 4_665 .
O4 Na1 O7 84.77(15) 4_565 .
O2 Na1 O7 85.13(15) 3_756 .
O3 Na1 O6 89.58(15) 4_665 1_655
O4 Na1 O6 110.23(16) 4_565 1_655
O2 Na1 O6 140.33(17) 3_756 1_655
O7 Na1 O6 71.35(14) . 1_655
O3 Na1 O6 64.84(14) 4_665 4_665
O4 Na1 O6 66.50(13) 4_565 4_665
O2 Na1 O6 100.86(16) 3_756 4_665
O7 Na1 O6 151.17(15) . 4_665
O6 Na1 O6 115.25(15) 1_655 4_665
O3 Na1 O1 75.63(15) 4_665 3_756
O4 Na1 O1 143.77(16) 4_565 3_756
O2 Na1 O1 51.43(13) 3_756 3_756
O7 Na1 O1 74.15(14) . 3_756
O6 Na1 O1 90.78(14) 1_655 3_756
O6 Na1 O1 131.26(14) 4_665 3_756
O3 Na1 C6 83.44(17) 4_665 3_756
O4 Na1 C6 121.70(18) 4_565 3_756
O2 Na1 C6 25.69(14) 3_756 3_756
O7 Na1 C6 78.00(16) . 3_756
O6 Na1 C6 115.66(17) 1_655 3_756
O6 Na1 C6 118.49(17) 4_665 3_756
O1 Na1 C6 25.75(14) 3_756 3_756
O3 Na1 Zn1 124.41(14) 4_665 .
O4 Na1 Zn1 92.03(12) 4_565 .
O2 Na1 Zn1 118.11(13) 3_756 .
O7 Na1 Zn1 35.27(10) . .
O6 Na1 Zn1 37.31(9) 1_655 .
O6 Na1 Zn1 138.23(12) 4_665 .
O1 Na1 Zn1 87.45(11) 3_756 .
C6 Na1 Zn1 103.28(14) 3_756 .
O3 Na1 Zn1 100.11(13) 4_665 4_565
O4 Na1 Zn1 32.04(10) 4_565 4_565
O2 Na1 Zn1 110.23(12) 3_756 4_565
O7 Na1 Zn1 114.96(12) . 4_565
O6 Na1 Zn1 108.59(12) 1_655 4_565
O6 Na1 Zn1 36.47(8) 4_665 4_565
O1 Na1 Zn1 160.27(12) 3_756 4_565
C6 Na1 Zn1 135.66(15) 3_756 4_565
Zn1 Na1 Zn1 110.13(6) . 4_565
O3 Na1 Na1 74.91(12) 4_665 4_565
O4 Na1 Na1 67.66(12) 4_565 4_565
O2 Na1 Na1 63.72(10) 3_756 4_565
O7 Na1 Na1 133.10(10) . 4_565
O6 Na1 Na1 152.81(13) 1_655 4_565
O6 Na1 Na1 37.89(11) 4_665 4_565
O1 Na1 Na1 106.31(10) 3_756 4_565
C6 Na1 Na1 85.13(13) 3_756 4_565
Zn1 Na1 Na1 159.28(5) . 4_565
Zn1 Na1 Na1 54.34(7) 4_565 4_565
O3 Na1 Na1 98.16(13) 4_665 4_566
O4 Na1 Na1 74.77(13) 4_565 4_566
O2 Na1 Na1 170.36(11) 3_756 4_566
O7 Na1 Na1 87.37(10) . 4_566
O6 Na1 Na1 40.91(9) 1_655 4_566
O6 Na1 Na1 82.95(13) 4_665 4_566
O1 Na1 Na1 131.68(11) 3_756 4_566
C6 Na1 Na1 156.17(15) 3_756 4_566
Zn1 Na1 Na1 56.25(3) . 4_566
Zn1 Na1 Na1 67.71(7) 4_565 4_566
Na1 Na1 Na1 118.36(12) 4_565 4_566

loop_
_geom_bond_atom_site_label_1
_geom_bond_atom_site_label_2
_geom_bond_distance
_geom_bond_site_symmetry_2
Zn1 O1 2.043(4) .
Zn1 O4 2.044(4) .
Zn1 O7 2.070(4) .
Zn1 O2 2.107(4) 3_757
Zn1 O6 2.149(4) 1_655
Zn1 O5 2.189(4) .
Zn1 Na1 3.520(3) .
Zn1 Na1 3.602(3) 4_566
O1 C6 1.251(7) .
O1 Na1 2.728(5) 3_756
O2 C6 1.259(6) .
O2 Zn1 2.107(4) 3_757
O2 Na1 2.346(5) 3_756
O7 Na1 2.480(4) .
O7 H7B 0.8976 .
O7 H7A 0.8605 .
O3 C4 1.231(7) .
O3 Na1 2.305(4) 4_466
O6 C2 1.248(6) .
O6 Zn1 2.149(4) 1_455
O6 Na1 2.539(5) 1_455
O6 Na1 2.707(5) 4_466
O5 C2 1.257(6) .
O4 C4 1.256(6) .
O4 Na1 2.327(4) 4_566
C2 C4 1.550(8) .
C6 C6 1.527(11) 3_757
C6 Na1 2.857(6) 3_756
Na1 O3 2.305(4) 4_665
Na1 O4 2.327(4) 4_565
Na1 O2 2.346(5) 3_756
Na1 O6 2.539(5) 1_655
Na1 O6 2.707(5) 4_665
Na1 O1 2.728(5) 3_756
Na1 C6 2.857(6) 3_756
Na1 Zn1 3.602(3) 4_565
Na1 Na1 4.055(3) 4_565
Na1 Na1 4.055(3) 4_566

loop_
_geom_hbond_atom_site_label_D
_geom_hbond_atom_site_label_H
_geom_hbond_atom_site_label_A
_geom_hbond_distance_DH
_geom_hbond_distance_HA
_geom_hbond_distance_DA
_geom_hbond_angle_DHA
_geom_hbond_site_symmetry_A
O7 H7B O5 0.90 1.95 2.802(5) 159.0 3_656
O7 H7A O3 0.86 1.88 2.689(5) 156.4 4_565

loop_
_publcif_info_datablock.id
_publcif_info_datablock.publ_exptl
_publcif_info_datablock.publ_geom
_publcif_info_datablock.structure
{48f9d386-d59c-4b3a-8ec5-82584620014d} y y y

loop_
_publcif_info_exptl_table_extra_item
sin_theta_over_lambda_max

loop_
_publcif_info_tables.block_id
_publcif_info_tables.reference_item
{48f9d386-d59c-4b3a-8ec5-82584620014d} '_publcif_info_datablock.publ_exptl'
{48f9d386-d59c-4b3a-8ec5-82584620014d} '_geom_hbond_atom_site_label_D'
